data_4334458
loop_
_publ_author_name
'Javeed Ahmad Sheikh'
'Soumyabrata Goswami'
'Amit Adhikary'
'Sanjit Konar'

_publ_section_title
;
 Serendipitous Assemblies of Two Large Phosphonate Cages: A Co15 Distorted
 Molecular Cube and a Co12 Butterfly Type Core Structure
;
_journal_name_full 'Inorganic Chemistry'
_journal_page_first 4127
_journal_page_last 4129
_journal_paper_doi 10.1021/ic3025183
_journal_volume 52
_journal_year 2013
_chemical_formula_moiety 'C104 H143 Cl2 Co12 N7 O58 P4'
_chemical_formula_sum 'C104 H143 Cl2 Co12 N7 O58 P4'
_chemical_formula_weight 3321.27
_chemical_name_systematic
; 
 ? 
;
_space_group_IT_number 14
_symmetry_space_group_name_Hall '-P 2ybc'
_symmetry_space_group_name_H-M 'P 1 21/c 1'
_atom_sites_solution_hydrogens geom
_atom_sites_solution_primary direct
_atom_sites_solution_secondary difmap
_audit_creation_method SHELXL-97
_cell_angle_alpha 90.00
_cell_angle_beta 103.929(6)
_cell_angle_gamma 90.00
_cell_formula_units_Z 4
_cell_length_a 16.7101(17)
_cell_length_b 32.185(3)
_cell_length_c 29.640(3)
_cell_measurement_temperature 140(2)
_cell_volume 15472(3)
_computing_cell_refinement 'Bruker SMART'
_computing_data_collection 'Bruker SMART'
_computing_data_reduction 'Bruker SAINT'
_computing_molecular_graphics 'Bruker SHELXTL'
_computing_publication_material 'Bruker SHELXTL'
_computing_structure_refinement 'SHELXL-97 (Sheldrick, 2008)'
_computing_structure_solution 'SHELXS-97 (Sheldrick, 2008)'
_diffrn_ambient_temperature 140(2)
_diffrn_measured_fraction_theta_full 0.990
_diffrn_measured_fraction_theta_max 0.990
_diffrn_measurement_device_type 'CCD area detector'
_diffrn_measurement_method 'phi and omega scans'
_diffrn_radiation_monochromator graphite
_diffrn_radiation_source 'fine-focus sealed tube'
_diffrn_radiation_type MoK\a
_diffrn_radiation_wavelength 0.71073
_diffrn_reflns_av_R_equivalents 0.0494
_diffrn_reflns_av_sigmaI/netI 0.0506
_diffrn_reflns_limit_h_max 18
_diffrn_reflns_limit_h_min -18
_diffrn_reflns_limit_k_max 35
_diffrn_reflns_limit_k_min -35
_diffrn_reflns_limit_l_max 33
_diffrn_reflns_limit_l_min -33
_diffrn_reflns_number 109218
_diffrn_reflns_theta_full 23.40
_diffrn_reflns_theta_max 23.40
_diffrn_reflns_theta_min 0.95
_exptl_absorpt_coefficient_mu 1.406
_exptl_crystal_colour Pink
_exptl_crystal_density_diffrn 1.410
_exptl_crystal_description Block
_exptl_crystal_F_000 6720
_exptl_crystal_size_max 0.41
_exptl_crystal_size_mid 0.32
_exptl_crystal_size_min 0.24
_refine_diff_density_max 2.143
_refine_diff_density_min -2.642
_refine_diff_density_rms 0.159
_refine_ls_extinction_method none
_refine_ls_goodness_of_fit_ref 1.097
_refine_ls_hydrogen_treatment mixed
_refine_ls_matrix_type full
_refine_ls_number_parameters 1678
_refine_ls_number_reflns 22419
_refine_ls_number_restraints 2
_refine_ls_restrained_S_all 1.097
_refine_ls_R_factor_all 0.1201
_refine_ls_R_factor_gt 0.0815
_refine_ls_shift/su_max 0.121
_refine_ls_shift/su_mean 0.022
_refine_ls_structure_factor_coef Fsqd
_refine_ls_weighting_details 'calc w=1/[\s^2^(Fo^2^)+(0.1183P)^2^+143.9431P] where P=(Fo^2^+2Fc^2^)/3'
_refine_ls_weighting_scheme calc
_refine_ls_wR_factor_gt 0.2236
_refine_ls_wR_factor_ref 0.2589
_reflns_number_gt 15588
_reflns_number_total 22419
_reflns_threshold_expression >2sigma(I)
_cod_data_source_file ic3025183_si_003.cif
_cod_data_source_block Complex2
_cod_database_code 4334458

loop_
_symmetry_equiv_pos_as_xyz
'x, y, z'
'-x, y+1/2, -z+1/2'
'-x, -y, -z'
'x, -y-1/2, z-1/2'

loop_
_atom_site_label
_atom_site_type_symbol
_atom_site_fract_x
_atom_site_fract_y
_atom_site_fract_z
_atom_site_U_iso_or_equiv
_atom_site_adp_type
_atom_site_occupancy
_atom_site_symmetry_multiplicity
_atom_site_calc_flag
_atom_site_refinement_flags
Co1 Co 0.28060(8) 0.14575(4) 0.13686(4) 0.0299(3) Uani 1 1 d .
Co2 Co 0.37768(8) 0.04311(4) 0.29043(5) 0.0359(3) Uani 1 1 d .
Co3 Co 0.30965(8) 0.22515(4) 0.19547(4) 0.0302(3) Uani 1 1 d .
Co4 Co 0.38929(8) 0.21422(4) 0.31213(4) 0.0318(3) Uani 1 1 d .
Co5 Co 0.08124(8) 0.10000(4) 0.32230(5) 0.0390(4) Uani 1 1 d .
Co6 Co 0.25762(9) 0.06640(4) 0.35746(4) 0.0382(4) Uani 1 1 d .
Co7 Co 0.11722(8) 0.08274(4) 0.14242(5) 0.0380(4) Uani 1 1 d .
Co8 Co 0.31907(8) 0.05446(4) 0.18428(4) 0.0329(3) Uani 1 1 d .
Co9 Co 0.41893(8) 0.13268(4) 0.35462(4) 0.0350(3) Uani 1 1 d .
Co10 Co 0.19066(8) 0.24843(4) 0.26324(4) 0.0328(3) Uani 1 1 d .
Co11 Co 0.01321(8) 0.10614(4) 0.20346(5) 0.0382(3) Uani 1 1 d .
Co12 Co 0.05001(8) 0.19133(4) 0.27565(5) 0.0387(3) Uani 1 1 d .
P13 P 0.41712(14) 0.13661(7) 0.23917(8) 0.0273(5) Uani 1 1 d .
P14 P 0.22852(16) 0.17333(8) 0.34979(8) 0.0328(6) Uani 1 1 d .
P15 P 0.17257(16) 0.04085(8) 0.24960(9) 0.0352(6) Uani 1 1 d .
P16 P 0.11783(15) 0.18684(8) 0.17275(8) 0.0313(6) Uani 1 1 d .
Cl1 Cl 0.3595(3) 0.37469(11) 0.11752(16) 0.1021(16) Uani 1 1 d .
O18 O 0.3153(4) 0.17346(19) 0.3411(2) 0.0319(15) Uani 1 1 d .
O17 O 0.1706(4) 0.2011(2) 0.3151(2) 0.0340(15) Uani 1 1 d .
O19 O 0.1953(4) 0.1292(2) 0.3510(2) 0.0340(15) Uani 1 1 d .
O50 O 0.0905(4) 0.14155(19) 0.1713(2) 0.0316(15) Uani 1 1 d .
O31 O 0.2328(4) 0.2781(2) 0.2048(2) 0.0388(16) Uani 1 1 d .
O71 O 0.2039(4) 0.19055(19) 0.1635(2) 0.0302(14) Uani 1 1 d .
O69 O 0.4151(4) 0.15524(18) 0.2860(2) 0.0292(14) Uani 1 1 d .
O3 O 0.1195(4) 0.06781(19) 0.2114(2) 0.0339(15) Uani 1 1 d .
O2 O 0.3927(4) 0.09103(18) 0.2365(2) 0.0303(14) Uani 1 1 d .
O4 O 0.2605(4) 0.03724(19) 0.2441(2) 0.0345(15) Uani 1 1 d .
O1 O 0.3544(4) 0.0897(2) 0.1268(2) 0.0383(16) Uani 1 1 d .
O87 O 0.2360(4) 0.10029(18) 0.1695(2) 0.0295(14) Uani 1 1 d .
O32 O 0.2884(4) 0.21455(18) 0.2577(2) 0.0298(14) Uani 1 1 d .
O29 O 0.4147(5) 0.2602(2) 0.2190(2) 0.0435(18) Uani 1 1 d .
O5 O 0.1678(4) 0.0564(2) 0.2973(2) 0.0357(16) Uani 1 1 d .
O65 O 0.3385(4) 0.1855(2) 0.1009(2) 0.0361(16) Uani 1 1 d .
O63 O 0.3647(4) 0.16229(18) 0.1993(2) 0.0287(14) Uani 1 1 d .
O51 O 0.1114(4) 0.2083(2) 0.2173(2) 0.0338(15) Uani 1 1 d .
O37 O -0.0123(4) 0.0753(2) 0.1372(2) 0.0468(18) Uani 1 1 d .
O33 O 0.0939(5) 0.2873(2) 0.2625(2) 0.0464(18) Uani 1 1 d .
O61 O 0.3197(4) 0.2463(2) 0.1319(2) 0.0407(17) Uani 1 1 d .
O27 O 0.2549(5) 0.2914(2) 0.3078(2) 0.0448(18) Uani 1 1 d .
O59 O 0.2588(5) 0.0107(2) 0.1400(3) 0.053(2) Uani 1 1 d .
O57 O 0.4169(4) 0.0148(2) 0.1907(2) 0.0420(17) Uani 1 1 d .
O23 O 0.4957(5) 0.0433(2) 0.3322(3) 0.0496(19) Uani 1 1 d .
O24 O 0.4770(4) 0.1918(2) 0.3719(2) 0.0433(17) Uani 1 1 d .
O11 O 0.1874(5) 0.0328(2) 0.3931(3) 0.0510(19) Uani 1 1 d .
O14 O 0.0117(4) 0.1572(2) 0.3316(2) 0.0487(19) Uani 1 1 d .
O44 O 0.4167(5) -0.0081(2) 0.2616(3) 0.0463(18) Uani 1 1 d .
O7 O 0.3306(4) 0.0115(2) 0.3447(2) 0.0440(18) Uani 1 1 d .
O28 O 0.3756(5) 0.2669(2) 0.3474(2) 0.0491(19) Uani 1 1 d .
O49 O 0.0762(4) 0.1323(2) 0.2638(2) 0.0375(16) Uani 1 1 d .
O6 O 0.3346(4) 0.09010(19) 0.3221(2) 0.0324(15) Uani 1 1 d .
O10 O 0.0825(5) 0.0760(2) 0.3857(2) 0.0475(19) Uani 1 1 d .
O30 O 0.4821(5) 0.2414(2) 0.2896(3) 0.0492(19) Uani 1 1 d .
O13 O -0.0223(5) 0.0647(3) 0.3002(3) 0.057(2) Uani 1 1 d .
C79 C 0.0519(7) 0.2555(3) 0.1196(3) 0.044(3) Uani 1 1 d .
O41 O 0.2036(4) 0.1381(2) 0.0731(2) 0.0436(18) Uani 1 1 d .
O35 O -0.0683(4) 0.1908(3) 0.2375(3) 0.058(2) Uani 1 1 d .
O21 O 0.3322(5) 0.0735(2) 0.4210(2) 0.052(2) Uani 1 1 d .
O22 O 0.5318(4) 0.1064(3) 0.3602(3) 0.056(2) Uani 1 1 d .
O36 O -0.0887(4) 0.1429(3) 0.1818(3) 0.056(2) Uani 1 1 d .
O20 O 0.4249(5) 0.1229(2) 0.4225(2) 0.0499(19) Uani 1 1 d .
O70 O -0.0557(5) 0.0624(3) 0.2234(3) 0.062(2) Uani 1 1 d .
C73 C 0.2396(7) 0.3158(3) 0.1964(4) 0.046(3) Uani 1 1 d .
C51 C 0.4387(7) -0.0101(3) 0.2246(4) 0.045(3) Uani 1 1 d .
O34 O 0.0168(4) 0.2479(2) 0.2974(2) 0.0464(18) Uani 1 1 d .
C56 C 0.1353(8) 0.1223(4) 0.0550(4) 0.049(3) Uani 1 1 d .
C66 C -0.0496(7) 0.1631(4) 0.3481(4) 0.052(3) Uani 1 1 d .
C86 C 0.3208(7) 0.2942(3) 0.3377(4) 0.037(2) Uani 1 1 d .
C87 C 0.1246(7) 0.0453(4) 0.4040(4) 0.045(3) Uani 1 1 d .
C18 C 0.2172(8) -0.1117(3) 0.3256(5) 0.057(3) Uani 1 1 d .
C5 C 0.1243(8) 0.2364(4) 0.4200(4) 0.062(3) Uani 1 1 d .
H5 H 0.1408 0.2581 0.4036 0.074 Uiso 1 1 calc R
O40 O 0.0906(5) 0.1024(3) 0.0760(2) 0.067(3) Uani 1 1 d .
O8 O 0.3117(7) -0.0284(3) 0.4029(3) 0.084(3) Uani 1 1 d .
O15 O -0.0859(6) 0.2003(4) 0.3439(4) 0.093(3) Uani 1 1 d .
C38 C 0.2953(9) 0.2784(4) 0.0406(4) 0.062(3) Uani 1 1 d .
H38A H 0.2443 0.2640 0.0285 0.094 Uiso 1 1 calc R
H38B H 0.3103 0.2936 0.0161 0.094 Uiso 1 1 calc R
H38C H 0.2888 0.2972 0.0646 0.094 Uiso 1 1 calc R
C88 C 0.0961(8) 0.0222(4) 0.4421(4) 0.055(3) Uani 1 1 d .
C21 C -0.0656(7) 0.0522(4) 0.2627(5) 0.050(3) Uani 1 1 d .
C41 C 0.5396(6) 0.1266(3) 0.1902(4) 0.042(3) Uani 1 1 d .
C61 C -0.1128(7) 0.1725(4) 0.2030(4) 0.052(3) Uani 1 1 d .
C45 C 0.5910(10) 0.0761(5) 0.1446(5) 0.079(4) Uani 1 1 d .
H156 H 0.6145 0.0502 0.1420 0.095 Uiso 1 1 calc R
C3 C 0.1417(8) 0.1675(4) 0.4471(4) 0.057(3) Uani 1 1 d .
H3 H 0.1699 0.1424 0.4502 0.068 Uiso 1 1 calc R
N6 N 0.2890(6) 0.3268(3) 0.1667(3) 0.053(2) Uani 1 1 d .
C35 C 0.3382(7) 0.2245(3) 0.1008(3) 0.038(2) Uani 1 1 d .
C104 C 0.0080(7) 0.2823(4) 0.1413(4) 0.053(3) Uani 1 1 d .
H104 H -0.0255 0.2714 0.1592 0.063 Uiso 1 1 calc R
C13 C 0.3513(7) -0.0196(3) 0.3696(4) 0.048(3) Uani 1 1 d .
C30 C 0.4750(7) 0.2611(3) 0.2523(4) 0.044(3) Uani 1 1 d .
C84 C 0.1004(8) 0.2726(4) 0.0926(4) 0.056(3) Uani 1 1 d .
H84 H 0.1306 0.2550 0.0781 0.068 Uiso 1 1 calc R
C102 C 0.0371(7) 0.2828(4) 0.2840(4) 0.047(3) Uani 1 1 d .
C78 C 0.0437(6) 0.2102(3) 0.1248(3) 0.044(3) Uani 1 1 d .
H78A H 0.0487 0.1969 0.0963 0.053 Uiso 1 1 calc R
H78B H -0.0112 0.2044 0.1287 0.053 Uiso 1 1 calc R
C75 C 0.2111(10) 0.3881(4) 0.2027(5) 0.071(4) Uani 1 1 d .
H75 H 0.1852 0.4093 0.2150 0.086 Uiso 1 1 calc R
C16 C 0.2276(7) -0.0659(4) 0.2660(4) 0.053(3) Uani 1 1 d .
H16 H 0.2544 -0.0575 0.2434 0.064 Uiso 1 1 calc R
N4 N 0.2449(10) -0.1495(4) 0.3525(5) 0.082(4) Uani 1 1 d .
C4 C 0.1683(7) 0.1995(4) 0.4252(3) 0.045(3) Uani 1 1 d .
C8 C 0.3914(7) 0.0955(3) 0.4411(4) 0.042(3) Uani 1 1 d .
C103 C 0.5729(7) 0.0881(4) 0.1860(4) 0.053(3) Uani 1 1 d .
H103 H 0.5833 0.0700 0.2112 0.064 Uiso 1 1 calc R
C83 C 0.1054(9) 0.3146(4) 0.0864(4) 0.068(4) Uani 1 1 d .
H83 H 0.1373 0.3253 0.0675 0.082 Uiso 1 1 calc R
C65 C -0.2015(8) 0.2335(5) 0.1824(6) 0.086(5) Uani 1 1 d .
H65A H -0.2577 0.2428 0.1732 0.129 Uiso 1 1 calc R
H65B H -0.1728 0.2418 0.1594 0.129 Uiso 1 1 calc R
H65C H -0.1753 0.2456 0.2118 0.129 Uiso 1 1 calc R
C76 C 0.2603(11) 0.3985(4) 0.1721(5) 0.080(5) Uani 1 1 d .
H76 H 0.2666 0.4259 0.1637 0.096 Uiso 1 1 calc R
C26 C 0.3347(7) 0.3347(3) 0.3663(4) 0.043(3) Uani 1 1 d .
C17 C 0.2562(8) -0.0995(4) 0.2930(5) 0.061(3) Uani 1 1 d .
H17 H 0.3023 -0.1139 0.2890 0.074 Uiso 1 1 calc R
C9 C 0.4265(8) 0.0864(4) 0.4929(4) 0.058(3) Uani 1 1 d .
C95 C 0.6352(7) 0.0545(4) 0.3727(5) 0.062(4) Uani 1 1 d .
C15 C 0.1588(7) -0.0440(3) 0.2716(4) 0.045(3) Uani 1 1 d .
C44 C 0.5737(10) 0.1029(6) 0.1078(6) 0.083(5) Uani 1 1 d .
C19 C 0.1511(8) -0.0904(3) 0.3337(4) 0.058(3) Uani 1 1 d .
H19 H 0.1252 -0.0989 0.3567 0.069 Uiso 1 1 calc R
O55 O 0.1244(5) 0.0223(3) 0.1231(3) 0.064(2) Uani 1 1 d .
C20 C 0.1243(7) -0.0560(3) 0.3069(4) 0.049(3) Uani 1 1 d .
H20 H 0.0812 -0.0404 0.3129 0.059 Uiso 1 1 calc R
C42 C 0.5234(7) 0.1526(4) 0.1519(4) 0.056(3) Uani 1 1 d .
H42 H 0.5009 0.1787 0.1542 0.067 Uiso 1 1 calc R
O66 O 0.5683(14) 0.1093(7) 0.0312(7) 0.207(9) Uani 1 1 d .
O58 O 0.1988(8) -0.1652(3) 0.3736(4) 0.093(3) Uani 1 1 d .
C85 C 0.5315(8) 0.2066(5) 0.4044(5) 0.076(4) Uani 1 1 d .
C39 C 0.4440(8) 0.2689(4) 0.0803(4) 0.063(3) Uani 1 1 d .
H39A H 0.4603 0.2838 0.0559 0.095 Uiso 1 1 calc R
H39B H 0.4853 0.2486 0.0931 0.095 Uiso 1 1 calc R
H39C H 0.4382 0.2880 0.1041 0.095 Uiso 1 1 calc R
C7 C 0.2438(6) 0.1961(3) 0.4070(3) 0.042(3) Uani 1 1 d .
H7A H 0.2842 0.1795 0.4286 0.051 Uiso 1 1 calc R
H7B H 0.2668 0.2237 0.4062 0.051 Uiso 1 1 calc R
O54 O 0.3113(9) -0.1637(4) 0.3515(5) 0.116(4) Uani 1 1 d .
C74 C 0.2000(8) 0.3486(3) 0.2150(4) 0.053(3) Uani 1 1 d .
H74 H 0.1668 0.3429 0.2353 0.064 Uiso 1 1 calc R
C82 C 0.0615(9) 0.3410(4) 0.1092(5) 0.065(4) Uani 1 1 d .
C94 C 0.5471(7) 0.0688(4) 0.3539(4) 0.047(3) Uani 1 1 d .
C93 C 0.161(2) 0.0291(11) 0.4902(11) 0.192(12) Uiso 1 1 d .
C46 C 0.3700(7) 0.0764(4) 0.0906(4) 0.049(3) Uani 1 1 d .
C109 C -0.0086(7) 0.3210(4) 0.2934(4) 0.056(3) Uiso 1 1 d .
N3 N -0.0434(12) 0.2203(9) 0.4803(6) 0.149(10) Uani 1 1 d .
O64 O 0.1000(9) 0.3975(4) 0.0801(5) 0.132(5) Uani 1 1 d .
C1 C 0.0330(9) 0.2098(7) 0.4600(6) 0.083(5) Uani 1 1 d .
C62 C -0.1999(7) 0.1878(4) 0.1865(5) 0.063(3) Uani 1 1 d .
C63 C -0.2441(11) 0.1678(7) 0.1399(7) 0.138(9) Uani 1 1 d .
H63A H -0.2179 0.1766 0.1160 0.207 Uiso 1 1 calc R
H63B H -0.3008 0.1763 0.1319 0.207 Uiso 1 1 calc R
H63C H -0.2411 0.1381 0.1427 0.207 Uiso 1 1 calc R
C54 C 0.5704(11) -0.0269(5) 0.2038(8) 0.121(8) Uani 1 1 d .
H54A H 0.6012 -0.0486 0.1934 0.181 Uiso 1 1 calc R
H54B H 0.6054 -0.0125 0.2294 0.181 Uiso 1 1 calc R
H54C H 0.5502 -0.0078 0.1789 0.181 Uiso 1 1 calc R
C40 C 0.5233(6) 0.1406(3) 0.2358(4) 0.040(2) Uani 1 1 d .
H40A H 0.5406 0.1693 0.2411 0.048 Uiso 1 1 calc R
H40B H 0.5570 0.1241 0.2606 0.048 Uiso 1 1 calc R
C23 C -0.2149(8) 0.0454(5) 0.2430(6) 0.092(6) Uani 1 1 d .
H23A H -0.2612 0.0270 0.2395 0.138 Uiso 1 1 calc R
H23B H -0.2135 0.0568 0.2133 0.138 Uiso 1 1 calc R
H23C H -0.2199 0.0675 0.2639 0.138 Uiso 1 1 calc R
C37 C 0.3726(10) 0.2163(4) 0.0227(4) 0.071(4) Uani 1 1 d .
H37A H 0.3231 0.2003 0.0127 0.106 Uiso 1 1 calc R
H37B H 0.4181 0.1981 0.0351 0.106 Uiso 1 1 calc R
H37C H 0.3832 0.2314 -0.0032 0.106 Uiso 1 1 calc R
C22 C -0.1370(7) 0.0219(4) 0.2623(5) 0.060(3) Uani 1 1 d .
C36 C 0.3622(7) 0.2472(3) 0.0607(4) 0.047(3) Uani 1 1 d .
C101 C -0.0727(8) 0.0669(5) 0.1078(5) 0.077(4) Uani 1 1 d .
C57 C 0.1010(7) 0.1271(4) 0.0025(4) 0.055(3) Uani 1 1 d .
C31 C 0.5484(8) 0.2880(3) 0.2484(5) 0.057(3) Uani 1 1 d .
N15 N 0.4000(12) 0.0353(5) 0.0928(6) 0.100(6) Uani 1 1 d .
N5 N 0.0464(10) 0.3981(6) 0.1171(7) 0.184(12) Uani 1 1 d .
C47 C 0.3609(8) 0.1002(5) 0.0515(4) 0.064(4) Uani 1 1 d D
H47 H 0.3461 0.1281 0.0489 0.077 Uiso 1 1 calc R
O38 O -0.1458(10) 0.0811(8) 0.1108(7) 0.226(11) Uani 1 1 d .
C77 C 0.2975(10) 0.3672(4) 0.1557(5) 0.073(4) Uani 1 1 d .
C32 C 0.5197(11) 0.3219(5) 0.2123(6) 0.113(7) Uani 1 1 d .
H32A H 0.4969 0.3446 0.2261 0.169 Uiso 1 1 calc R
H32B H 0.4785 0.3109 0.1868 0.169 Uiso 1 1 calc R
H32C H 0.5658 0.3317 0.2011 0.169 Uiso 1 1 calc R
C6 C 0.0567(10) 0.2416(6) 0.4384(6) 0.087(5) Uani 1 1 d .
H6 H 0.0287 0.2668 0.4357 0.104 Uiso 1 1 calc R
C59 C 0.1048(10) 0.0842(5) -0.0187(5) 0.090(5) Uani 1 1 d .
H59A H 0.0786 0.0851 -0.0513 0.135 Uiso 1 1 calc R
H59B H 0.0769 0.0645 -0.0036 0.135 Uiso 1 1 calc R
H59C H 0.1614 0.0760 -0.0146 0.135 Uiso 1 1 calc R
C24 C -0.1349(8) 0.0061(4) 0.3102(5) 0.069(4) Uani 1 1 d .
H24A H -0.1370 0.0292 0.3304 0.104 Uiso 1 1 calc R
H24B H -0.0849 -0.0093 0.3218 0.104 Uiso 1 1 calc R
H24C H -0.1815 -0.0117 0.3090 0.104 Uiso 1 1 calc R
C14 C 0.1226(7) -0.0092(3) 0.2397(4) 0.046(3) Uani 1 1 d .
H14A H 0.0658 -0.0056 0.2414 0.055 Uiso 1 1 calc R
H14B H 0.1217 -0.0176 0.2082 0.055 Uiso 1 1 calc R
O16 O -0.0819(10) 0.1298(4) 0.3733(5) 0.141(5) Uani 1 1 d .
O62 O -0.0628(8) 0.1888(7) 0.4973(5) 0.155(7) Uani 1 1 d .
C52 C 0.4998(8) -0.0454(3) 0.2190(5) 0.059(3) Uani 1 1 d .
C34 C 0.5851(11) 0.3088(6) 0.2923(6) 0.108(6) Uani 1 1 d .
H34A H 0.6177 0.2893 0.3135 0.161 Uiso 1 1 calc R
H34B H 0.5421 0.3196 0.3055 0.161 Uiso 1 1 calc R
H34C H 0.6194 0.3312 0.2868 0.161 Uiso 1 1 calc R
C25 C -0.1294(10) -0.0151(5) 0.2305(5) 0.096(6) Uani 1 1 d .
H25A H -0.0832 -0.0320 0.2453 0.144 Uiso 1 1 calc R
H25B H -0.1214 -0.0049 0.2015 0.144 Uiso 1 1 calc R
H25C H -0.1789 -0.0315 0.2249 0.144 Uiso 1 1 calc R
C81 C 0.0130(9) 0.3250(4) 0.1368(5) 0.069(4) Uani 1 1 d .
H81 H -0.0159 0.3426 0.1521 0.083 Uiso 1 1 calc R
C64 C -0.2453(8) 0.1737(5) 0.2232(7) 0.095(5) Uani 1 1 d .
H64A H -0.2189 0.1854 0.2528 0.142 Uiso 1 1 calc R
H64B H -0.2439 0.1439 0.2253 0.142 Uiso 1 1 calc R
H64C H -0.3016 0.1829 0.2143 0.142 Uiso 1 1 calc R
C33 C 0.6062(13) 0.2611(7) 0.2310(8) 0.132(7) Uiso 1 1 d .
H33A H 0.6515 0.2775 0.2262 0.199 Uiso 1 1 calc R
H33B H 0.5780 0.2486 0.2022 0.199 Uiso 1 1 calc R
H33C H 0.6268 0.2397 0.2534 0.199 Uiso 1 1 calc R
C27 C 0.3172(13) 0.3714(4) 0.3336(5) 0.105(6) Uani 1 1 d .
H27A H 0.2595 0.3720 0.3184 0.157 Uiso 1 1 calc R
H27B H 0.3489 0.3688 0.3106 0.157 Uiso 1 1 calc R
H27C H 0.3320 0.3966 0.3508 0.157 Uiso 1 1 calc R
C71 C 0.2399(16) -0.0722(6) 0.1187(10) 0.163(11) Uani 1 1 d .
C67 C 0.1856(8) 0.0001(4) 0.1229(5) 0.062(3) Uani 1 1 d .
O9 O 0.4208(8) -0.0470(4) 0.3627(5) 0.114(4) Uani 1 1 d .
C28 C 0.2739(11) 0.3341(5) 0.3975(6) 0.102(6) Uani 1 1 d .
H28A H 0.2642 0.3620 0.4063 0.153 Uiso 1 1 calc R
H28B H 0.2966 0.3180 0.4249 0.153 Uiso 1 1 calc R
H28C H 0.2229 0.3219 0.3809 0.153 Uiso 1 1 calc R
C70 C 0.1324(15) -0.0366(8) 0.0542(9) 0.143(8) Uiso 1 1 d .
C29 C 0.4210(12) 0.3382(6) 0.3947(8) 0.133(9) Uani 1 1 d .
H29A H 0.4301 0.3657 0.4076 0.200 Uiso 1 1 calc R
H29B H 0.4586 0.3331 0.3754 0.200 Uiso 1 1 calc R
H29C H 0.4301 0.3182 0.4194 0.200 Uiso 1 1 calc R
C68 C 0.1689(10) -0.0448(6) 0.1025(7) 0.103(6) Uani 1 1 d .
C100 C 0.6813(13) 0.0708(9) 0.3415(13) 0.25(2) Uani 1 1 d .
H10A H 0.6458 0.0875 0.3182 0.380 Uiso 1 1 calc R
H10B H 0.7029 0.0482 0.3268 0.380 Uiso 1 1 calc R
H10C H 0.7260 0.0875 0.3586 0.380 Uiso 1 1 calc R
C43 C 0.5402(9) 0.1403(5) 0.1102(5) 0.078(4) Uani 1 1 d .
H43 H 0.5283 0.1577 0.0844 0.093 Uiso 1 1 calc R
C60 C 0.0127(8) 0.1417(4) -0.0076(4) 0.068(4) Uani 1 1 d .
H60A H 0.0103 0.1684 0.0065 0.103 Uiso 1 1 calc R
H60B H -0.0197 0.1221 0.0048 0.103 Uiso 1 1 calc R
H60C H -0.0088 0.1440 -0.0406 0.103 Uiso 1 1 calc R
C96 C 0.6454(17) 0.0088(8) 0.3707(10) 0.179(11) Uiso 1 1 d .
H96A H 0.6996 0.0012 0.3881 0.268 Uiso 1 1 calc R
H96B H 0.6384 0.0003 0.3389 0.268 Uiso 1 1 calc R
H96C H 0.6049 -0.0047 0.3837 0.268 Uiso 1 1 calc R
C227 C 0.0092(17) 0.3283(8) 0.3442(6) 0.183(14) Uani 1 1 d .
C2 C 0.0722(10) 0.1716(5) 0.4652(4) 0.081(5) Uani 1 1 d .
H2 H 0.0531 0.1497 0.4802 0.097 Uiso 1 1 calc R
O25 O 0.5496(13) 0.2485(5) 0.4047(7) 0.096(8) Uani 0.50 1 d P
C12 C 0.4605(10) 0.1243(4) 0.5190(4) 0.077(4) Uani 1 1 d .
H12A H 0.4173 0.1444 0.5170 0.115 Uiso 1 1 calc R
H12B H 0.5030 0.1357 0.5060 0.115 Uiso 1 1 calc R
H12C H 0.4832 0.1173 0.5510 0.115 Uiso 1 1 calc R
O85 O -0.0706(16) 0.2537(8) 0.4761(9) 0.097(8) Uiso 0.50 1 d P
C256 C -0.0998(14) 0.3180(7) 0.2656(8) 0.046(5) Uiso 0.50 1 d P
C255 C 0.045(3) 0.3645(14) 0.2850(16) 0.102(15) Uiso 0.50 1 d P
C58 C 0.1549(9) 0.1567(6) -0.0163(4) 0.090(5) Uani 1 1 d .
H58A H 0.1496 0.1841 -0.0047 0.136 Uiso 1 1 calc R
H58B H 0.1383 0.1568 -0.0496 0.136 Uiso 1 1 calc R
H58C H 0.2114 0.1479 -0.0065 0.136 Uiso 1 1 calc R
O39 O -0.0678(10) 0.0366(7) 0.0704(6) 0.090(7) Uani 0.50 1 d P
C69 C 0.1034(16) -0.0667(8) 0.1213(9) 0.052(6) Uiso 0.50 1 d P
H69A H 0.070(17) -0.053(8) 0.115(9) 0.079 Uiso 0.50 1 d P
C53 C 0.5259(13) -0.0698(7) 0.2628(7) 0.045(5) Uiso 0.50 1 d P
H53A H 0.5581 -0.0933 0.2576 0.067 Uiso 0.50 1 calc PR
H53B H 0.4780 -0.0794 0.2722 0.067 Uiso 0.50 1 calc PR
H53C H 0.5584 -0.0526 0.2867 0.067 Uiso 0.50 1 calc PR
C55 C 0.4526(13) -0.0744(7) 0.1838(8) 0.047(5) Uiso 0.50 1 d P
H55A H 0.4400 -0.0612 0.1539 0.070 Uiso 0.50 1 calc PR
H55B H 0.4022 -0.0819 0.1919 0.070 Uiso 0.50 1 calc PR
H55C H 0.4848 -0.0989 0.1828 0.070 Uiso 0.50 1 calc PR
O26 O 0.5813(10) 0.1805(5) 0.4386(5) 0.066(5) Uani 0.50 1 d P
C10 C 0.4993(13) 0.0567(7) 0.4928(8) 0.048(5) Uiso 0.50 1 d P
H10D H 0.5178 0.0443 0.5230 0.072 Uiso 0.50 1 calc PR
H10E H 0.5437 0.0721 0.4854 0.072 Uiso 0.50 1 calc PR
H10F H 0.4815 0.0353 0.4700 0.072 Uiso 0.50 1 calc PR
C11 C 0.3704(15) 0.0625(7) 0.5127(8) 0.055(6) Uiso 0.50 1 d P
H11A H 0.3946 0.0578 0.5451 0.083 Uiso 0.50 1 calc PR
H11B H 0.3596 0.0363 0.4970 0.083 Uiso 0.50 1 calc PR
H11C H 0.3196 0.0775 0.5093 0.083 Uiso 0.50 1 calc PR
C98 C 0.6809(18) 0.0803(9) 0.4113(10) 0.078(8) Uiso 0.50 1 d P
H98A H 0.6653 0.0727 0.4393 0.117 Uiso 0.50 1 calc PR
H98B H 0.6682 0.1090 0.4045 0.117 Uiso 0.50 1 calc PR
H98C H 0.7390 0.0759 0.4153 0.117 Uiso 0.50 1 calc PR
C89 C 0.0093(19) 0.0433(10) 0.4470(11) 0.082(9) Uiso 0.50 1 d P
C91 C 0.081(2) -0.0210(11) 0.4285(12) 0.090(9) Uiso 0.50 1 d P
C92 C 0.1560(19) -0.0178(9) 0.4592(10) 0.077(8) Uiso 0.50 1 d P
C90 C 0.0129(18) 0.0059(9) 0.4237(10) 0.071(7) Uiso 0.50 1 d P
C202 C 0.017(3) 0.3595(14) 0.2702(16) 0.096(13) Uiso 0.50 1 d P
C208 C -0.056(3) 0.3379(15) 0.2497(17) 0.136(15) Uiso 0.50 1 d P
C200 C -0.087(3) 0.3064(15) 0.3148(17) 0.137(15) Uiso 0.50 1 d P
C49 C 0.413(3) 0.0338(12) 0.0181(16) 0.258(18) Uiso 1 1 d D
H49 H 0.4321 0.0197 -0.0048 0.310 Uiso 1 1 calc R
Cl2 Cl 0.4611(10) -0.0361(4) 0.0682(4) 0.311(8) Uani 1 1 d .
C48 C 0.378(3) 0.0749(12) 0.0153(13) 0.28(2) Uiso 1 1 d D
H48 H 0.3645 0.0866 -0.0143 0.338 Uiso 1 1 calc R
O1S O 0.6226(8) 0.1830(4) 0.3327(5) 0.122(4) Uani 1 1 d .
O2S O 0.3032(13) 0.8959(6) 0.4581(5) 0.176(8) Uani 1 1 d .
O4S O 0.7753(10) 0.2073(5) 0.3880(6) 0.152(6) Uiso 1 1 d .
O3S O 0.8164(13) 0.2630(6) 0.3524(7) 0.198(8) Uiso 1 1 d .
C5S C 0.2614(14) 0.8765(9) 0.4687(8) 0.162(12) Uani 1 1 d .
C105 C 0.1013(19) 0.0531(9) 0.4811(10) 0.168(10) Uiso 1 1 d .
C4S C 0.194(3) 0.8606(12) 0.4844(14) 0.27(2) Uiso 1 1 d .
H4S1 H 0.1864 0.8318 0.4760 0.410 Uiso 1 1 calc R
H4S2 H 0.1452 0.8759 0.4703 0.410 Uiso 1 1 calc R
H4S3 H 0.2052 0.8633 0.5176 0.410 Uiso 1 1 calc R
C106 C 0.413(3) 0.0193(12) 0.0646(14) 0.24(2) Uani 1 1 d .
N1 N 0.5922(7) 0.0915(4) 0.0673(5) 0.091(3) Uiso 1 1 d .
O84 O 0.6549(6) 0.0524(3) 0.0765(3) 0.110(3) Uiso 1 1 d .

loop_
_atom_site_aniso_label
_atom_site_aniso_U_11
_atom_site_aniso_U_22
_atom_site_aniso_U_33
_atom_site_aniso_U_23
_atom_site_aniso_U_13
_atom_site_aniso_U_12
Co1 0.0338(7) 0.0291(7) 0.0272(7) 0.0001(5) 0.0080(5) -0.0034(6)
Co2 0.0398(8) 0.0289(7) 0.0371(8) 0.0049(6) 0.0057(6) -0.0013(6)
Co3 0.0391(8) 0.0249(7) 0.0288(7) 0.0020(5) 0.0122(6) -0.0014(6)
Co4 0.0341(7) 0.0286(7) 0.0309(7) -0.0020(6) 0.0043(6) -0.0049(6)
Co5 0.0380(8) 0.0483(9) 0.0331(7) 0.0014(6) 0.0132(6) -0.0100(6)
Co6 0.0459(8) 0.0396(8) 0.0286(7) 0.0079(6) 0.0081(6) -0.0085(6)
Co7 0.0362(8) 0.0463(8) 0.0310(7) -0.0082(6) 0.0067(6) -0.0117(6)
Co8 0.0391(8) 0.0250(7) 0.0342(7) -0.0037(6) 0.0080(6) -0.0051(6)
Co9 0.0361(8) 0.0337(7) 0.0314(7) 0.0030(6) 0.0006(6) -0.0037(6)
Co10 0.0383(8) 0.0309(7) 0.0301(7) -0.0010(6) 0.0103(6) 0.0041(6)
Co11 0.0303(7) 0.0497(9) 0.0342(7) -0.0029(6) 0.0072(6) -0.0085(6)
Co12 0.0325(8) 0.0471(9) 0.0382(8) -0.0031(6) 0.0120(6) 0.0019(6)
P13 0.0243(13) 0.0256(13) 0.0320(13) 0.0010(10) 0.0065(10) -0.0032(10)
P14 0.0371(15) 0.0385(15) 0.0231(12) -0.0021(11) 0.0079(11) -0.0051(12)
P15 0.0389(15) 0.0306(14) 0.0361(14) 0.0012(11) 0.0091(11) -0.0109(11)
P16 0.0306(14) 0.0369(14) 0.0249(13) 0.0017(11) 0.0036(10) 0.0033(11)
Cl1 0.178(5) 0.049(2) 0.107(3) 0.009(2) 0.089(3) -0.010(2)
O18 0.030(4) 0.035(4) 0.030(3) -0.002(3) 0.006(3) -0.005(3)
O17 0.033(4) 0.041(4) 0.029(3) -0.001(3) 0.011(3) 0.001(3)
O19 0.035(4) 0.039(4) 0.030(3) -0.001(3) 0.012(3) -0.009(3)
O50 0.029(3) 0.038(4) 0.028(3) -0.005(3) 0.008(3) -0.005(3)
O31 0.052(4) 0.029(4) 0.038(4) 0.005(3) 0.016(3) 0.006(3)
O71 0.028(3) 0.035(4) 0.026(3) 0.003(3) 0.006(3) 0.000(3)
O69 0.028(3) 0.028(3) 0.029(3) 0.004(3) 0.003(3) -0.003(3)
O3 0.027(3) 0.036(4) 0.039(4) -0.003(3) 0.010(3) -0.010(3)
O2 0.032(4) 0.029(3) 0.030(3) 0.001(3) 0.006(3) -0.002(3)
O4 0.033(4) 0.034(4) 0.036(4) 0.001(3) 0.006(3) -0.007(3)
O1 0.047(4) 0.034(4) 0.039(4) -0.003(3) 0.020(3) -0.001(3)
O87 0.032(4) 0.028(3) 0.029(3) -0.002(3) 0.007(3) -0.006(3)
O32 0.036(4) 0.029(3) 0.024(3) 0.001(3) 0.007(3) -0.003(3)
O29 0.057(5) 0.032(4) 0.045(4) -0.001(3) 0.018(4) -0.014(3)
O5 0.036(4) 0.039(4) 0.031(4) 0.002(3) 0.006(3) -0.014(3)
O65 0.045(4) 0.032(4) 0.035(4) 0.002(3) 0.018(3) -0.003(3)
O63 0.031(3) 0.029(3) 0.028(3) 0.001(3) 0.011(3) 0.001(3)
O51 0.028(4) 0.046(4) 0.030(3) 0.000(3) 0.012(3) 0.001(3)
O37 0.037(4) 0.059(5) 0.041(4) -0.004(4) 0.004(4) -0.016(4)
O33 0.054(5) 0.041(4) 0.047(4) 0.003(3) 0.017(4) 0.014(4)
O61 0.060(5) 0.036(4) 0.032(4) 0.006(3) 0.023(3) 0.003(3)
O27 0.053(5) 0.039(4) 0.042(4) -0.005(3) 0.010(4) 0.005(3)
O59 0.049(5) 0.044(4) 0.064(5) -0.022(4) 0.010(4) -0.011(4)
O57 0.047(4) 0.030(4) 0.050(4) 0.002(3) 0.013(3) 0.005(3)
O23 0.043(4) 0.044(4) 0.057(5) 0.011(4) 0.003(4) 0.004(4)
O24 0.037(4) 0.048(4) 0.039(4) -0.002(3) -0.002(3) -0.011(3)
O11 0.061(5) 0.050(5) 0.047(4) 0.012(4) 0.022(4) -0.004(4)
O14 0.041(4) 0.068(5) 0.044(4) -0.004(4) 0.024(4) 0.000(4)
O44 0.058(5) 0.030(4) 0.054(5) 0.006(3) 0.018(4) 0.006(3)
O7 0.057(5) 0.035(4) 0.039(4) 0.011(3) 0.010(3) -0.002(3)
O28 0.057(5) 0.041(4) 0.045(4) -0.012(4) 0.004(4) 0.000(4)
O49 0.029(4) 0.047(4) 0.036(4) 0.002(3) 0.006(3) -0.007(3)
O6 0.032(4) 0.031(4) 0.032(4) 0.002(3) 0.003(3) -0.005(3)
O10 0.047(5) 0.060(5) 0.040(4) 0.000(4) 0.019(3) -0.014(4)
O30 0.052(5) 0.051(5) 0.043(5) -0.005(4) 0.009(4) -0.014(4)
O13 0.046(5) 0.079(6) 0.046(5) -0.005(4) 0.015(4) -0.024(4)
C79 0.050(7) 0.053(7) 0.025(5) 0.015(5) 0.003(5) 0.016(5)
O41 0.044(4) 0.052(5) 0.031(4) 0.001(3) 0.001(3) -0.009(4)
O35 0.028(4) 0.077(6) 0.066(5) -0.013(5) 0.008(4) 0.006(4)
O21 0.059(5) 0.061(5) 0.035(4) 0.014(4) 0.006(4) -0.006(4)
O22 0.040(4) 0.057(5) 0.060(5) -0.007(4) -0.006(4) 0.004(4)
O36 0.035(4) 0.072(6) 0.056(5) -0.016(4) -0.001(4) 0.007(4)
O20 0.060(5) 0.051(5) 0.032(4) 0.006(4) -0.001(4) -0.008(4)
O70 0.053(5) 0.083(6) 0.050(5) -0.001(4) 0.012(4) -0.032(4)
C73 0.066(8) 0.034(6) 0.038(6) 0.005(5) 0.014(5) -0.002(5)
C51 0.042(6) 0.023(5) 0.068(8) -0.003(6) 0.007(6) 0.002(5)
O34 0.043(4) 0.052(5) 0.046(4) -0.004(4) 0.016(3) 0.010(4)
C56 0.063(8) 0.055(7) 0.027(6) 0.000(5) 0.011(6) 0.010(6)
C66 0.046(7) 0.064(8) 0.049(7) -0.006(6) 0.017(6) 0.000(6)
C86 0.049(7) 0.031(6) 0.037(6) -0.002(5) 0.019(5) -0.010(5)
C87 0.052(7) 0.044(7) 0.040(6) -0.001(5) 0.014(6) -0.006(6)
C18 0.068(8) 0.026(6) 0.076(9) -0.001(6) 0.016(7) -0.007(6)
C5 0.072(9) 0.069(9) 0.048(7) -0.004(6) 0.022(6) 0.005(7)
O40 0.061(5) 0.108(7) 0.027(4) -0.005(4) 0.001(4) -0.035(5)
O8 0.106(8) 0.082(7) 0.063(6) 0.023(5) 0.016(6) -0.010(6)
O15 0.078(7) 0.122(10) 0.081(7) -0.021(7) 0.022(6) -0.001(7)
C38 0.093(10) 0.054(8) 0.042(7) 0.016(6) 0.020(7) 0.006(7)
C88 0.080(9) 0.056(7) 0.033(6) 0.001(5) 0.024(6) -0.017(6)
C21 0.033(6) 0.053(7) 0.066(8) 0.004(6) 0.014(6) -0.006(5)
C41 0.024(5) 0.050(7) 0.054(7) 0.004(6) 0.014(5) -0.003(5)
C61 0.030(6) 0.063(8) 0.061(8) 0.004(7) 0.006(6) 0.001(6)
C45 0.098(11) 0.070(10) 0.081(11) -0.018(9) 0.045(9) 0.006(8)
C3 0.084(9) 0.055(8) 0.034(6) -0.013(6) 0.021(6) -0.021(7)
N6 0.080(7) 0.035(5) 0.046(6) 0.018(4) 0.022(5) 0.000(5)
C35 0.057(7) 0.035(6) 0.030(5) 0.006(5) 0.023(5) -0.008(5)
C104 0.061(8) 0.052(7) 0.049(7) 0.012(6) 0.018(6) 0.015(6)
C13 0.054(7) 0.038(6) 0.047(7) 0.014(6) 0.002(6) -0.006(5)
C30 0.048(7) 0.034(6) 0.054(7) -0.013(6) 0.019(6) -0.013(5)
C84 0.066(8) 0.060(8) 0.043(7) 0.014(6) 0.013(6) 0.023(6)
C102 0.046(7) 0.054(8) 0.042(6) -0.009(6) 0.009(5) 0.010(6)
C78 0.040(6) 0.057(7) 0.031(6) 0.005(5) 0.000(5) 0.013(5)
C75 0.110(12) 0.045(8) 0.065(9) -0.002(7) 0.032(8) 0.015(7)
C16 0.059(8) 0.048(7) 0.058(7) -0.007(6) 0.024(6) -0.006(6)
N4 0.096(11) 0.048(7) 0.095(10) 0.007(7) 0.011(8) 0.004(7)
C4 0.053(7) 0.052(7) 0.030(6) -0.011(5) 0.011(5) -0.003(6)
C8 0.052(7) 0.035(6) 0.036(6) 0.007(5) 0.004(5) 0.010(5)
C103 0.045(7) 0.051(7) 0.066(8) -0.001(6) 0.016(6) 0.002(6)
C83 0.088(10) 0.071(9) 0.048(7) 0.018(7) 0.024(7) 0.004(8)
C65 0.045(8) 0.109(13) 0.106(12) 0.038(10) 0.022(8) 0.019(8)
C76 0.145(14) 0.027(7) 0.073(9) 0.011(6) 0.036(10) 0.001(8)
C26 0.054(7) 0.038(6) 0.040(6) -0.003(5) 0.017(5) -0.008(5)
C17 0.062(8) 0.041(7) 0.083(9) -0.002(7) 0.022(7) 0.000(6)
C9 0.095(10) 0.047(7) 0.026(6) 0.005(5) -0.001(6) -0.007(7)
C95 0.042(7) 0.068(9) 0.071(9) -0.014(7) 0.001(6) 0.019(6)
C15 0.051(7) 0.028(6) 0.057(7) -0.004(5) 0.013(6) -0.019(5)
C44 0.092(11) 0.102(13) 0.069(10) -0.015(10) 0.045(9) -0.013(10)
C19 0.074(9) 0.038(7) 0.063(8) 0.008(6) 0.020(7) -0.010(6)
O55 0.050(5) 0.053(5) 0.084(6) -0.032(5) 0.009(4) -0.016(4)
C20 0.052(7) 0.035(6) 0.059(7) -0.002(6) 0.013(6) -0.007(5)
C42 0.042(7) 0.058(8) 0.073(9) 0.019(7) 0.023(6) 0.005(6)
O66 0.26(2) 0.27(2) 0.113(16) -0.032(16) 0.096(16) -0.017(18)
O58 0.110(9) 0.064(7) 0.101(8) 0.029(6) 0.019(7) -0.016(6)
C85 0.055(8) 0.090(11) 0.071(9) -0.008(8) -0.010(7) -0.024(8)
C39 0.080(9) 0.059(8) 0.058(8) 0.016(6) 0.029(7) -0.012(7)
C7 0.048(6) 0.050(7) 0.027(5) -0.007(5) 0.007(5) -0.006(5)
O54 0.120(10) 0.077(8) 0.154(12) 0.036(8) 0.039(9) 0.040(8)
C74 0.088(9) 0.028(6) 0.046(7) 0.005(5) 0.021(6) 0.024(6)
C82 0.085(10) 0.047(7) 0.058(8) 0.024(6) 0.006(7) 0.020(7)
C94 0.050(7) 0.054(8) 0.035(6) 0.002(5) 0.008(5) 0.006(6)
C46 0.052(7) 0.055(7) 0.045(7) -0.013(6) 0.020(5) -0.004(6)
N3 0.122(15) 0.24(3) 0.099(13) -0.020(15) 0.065(11) -0.100(18)
O64 0.153(12) 0.065(7) 0.152(13) 0.016(8) -0.011(10) 0.028(8)
C1 0.070(10) 0.114(14) 0.075(11) -0.048(10) 0.035(8) -0.030(10)
C62 0.035(7) 0.067(9) 0.083(9) -0.008(7) 0.006(6) 0.008(6)
C63 0.070(12) 0.18(2) 0.128(16) -0.048(15) -0.038(11) 0.050(13)
C54 0.096(13) 0.056(9) 0.24(2) 0.010(12) 0.107(15) 0.012(9)
C40 0.029(6) 0.035(6) 0.053(7) -0.007(5) 0.004(5) -0.003(4)
C23 0.039(8) 0.104(12) 0.128(14) 0.054(11) 0.010(8) -0.009(8)
C37 0.123(12) 0.064(8) 0.036(7) 0.003(6) 0.041(7) -0.006(8)
C22 0.043(7) 0.065(8) 0.074(9) 0.003(7) 0.020(6) -0.022(6)
C36 0.068(8) 0.034(6) 0.046(6) 0.002(5) 0.027(6) -0.006(5)
C101 0.044(8) 0.119(13) 0.060(9) -0.010(8) -0.004(7) -0.015(8)
C57 0.052(7) 0.081(9) 0.027(6) 0.001(6) 0.002(5) -0.006(6)
C31 0.059(8) 0.033(6) 0.090(10) -0.012(6) 0.036(7) -0.021(6)
N15 0.143(13) 0.078(10) 0.108(13) -0.036(9) 0.084(11) 0.006(9)
N5 0.129(13) 0.179(16) 0.184(17) 0.181(15) -0.081(12) -0.114(12)
C47 0.072(9) 0.084(10) 0.041(7) 0.008(7) 0.022(6) 0.008(7)
O38 0.107(12) 0.33(3) 0.20(2) -0.099(19) -0.036(12) 0.088(15)
C77 0.124(13) 0.039(7) 0.063(8) 0.010(6) 0.036(8) -0.002(8)
C32 0.118(14) 0.095(13) 0.115(14) 0.030(11) 0.010(11) -0.070(11)
C6 0.074(11) 0.110(14) 0.082(11) -0.020(10) 0.028(9) 0.023(10)
C59 0.098(12) 0.127(14) 0.040(8) -0.035(8) 0.007(7) 0.004(10)
C24 0.057(8) 0.066(9) 0.089(10) 0.011(8) 0.026(7) -0.018(7)
C14 0.041(6) 0.041(6) 0.055(7) -0.004(5) 0.009(5) -0.017(5)
O16 0.189(15) 0.118(11) 0.141(12) -0.017(9) 0.090(11) -0.040(10)
O62 0.091(9) 0.30(2) 0.086(9) -0.057(12) 0.046(8) -0.073(12)
C52 0.075(9) 0.030(6) 0.075(9) 0.002(6) 0.023(7) 0.013(6)
C34 0.117(14) 0.105(13) 0.099(13) 0.003(11) 0.021(11) -0.065(12)
C25 0.107(13) 0.097(12) 0.088(11) -0.022(10) 0.030(10) -0.064(10)
C81 0.077(9) 0.067(9) 0.068(9) 0.022(7) 0.026(7) 0.026(7)
C64 0.042(8) 0.090(11) 0.158(16) 0.008(11) 0.035(9) 0.007(8)
C27 0.20(2) 0.037(8) 0.080(11) -0.022(8) 0.029(12) -0.024(10)
C71 0.17(2) 0.071(12) 0.21(3) -0.066(15) -0.027(19) 0.016(14)
C67 0.057(9) 0.052(8) 0.075(9) -0.028(7) 0.011(7) -0.010(7)
O9 0.118(10) 0.094(8) 0.124(10) 0.029(7) 0.015(8) 0.001(7)
C28 0.142(16) 0.087(11) 0.099(12) -0.053(10) 0.071(12) -0.034(11)
C29 0.109(15) 0.083(12) 0.20(2) -0.087(14) 0.012(15) -0.012(11)
C68 0.073(11) 0.105(13) 0.113(14) -0.071(11) -0.012(10) -0.008(10)
C100 0.104(17) 0.23(3) 0.48(6) 0.23(4) 0.17(3) 0.102(19)
C43 0.066(9) 0.103(13) 0.071(10) 0.027(9) 0.031(8) 0.006(9)
C60 0.078(10) 0.078(9) 0.039(7) -0.004(6) -0.006(6) 0.001(7)
C227 0.26(3) 0.18(2) 0.075(12) -0.061(13) -0.033(15) 0.17(2)
C2 0.111(12) 0.095(12) 0.048(8) -0.034(8) 0.043(8) -0.057(10)
O25 0.108(16) 0.030(9) 0.098(14) -0.008(9) -0.075(12) -0.017(9)
C12 0.119(13) 0.064(9) 0.038(7) -0.015(6) 0.002(7) 0.002(8)
C58 0.093(11) 0.151(15) 0.019(6) 0.020(8) -0.002(6) -0.016(10)
O39 0.047(10) 0.16(2) 0.059(11) -0.072(12) -0.003(8) -0.029(11)
O26 0.066(11) 0.069(11) 0.046(9) 0.023(8) -0.018(8) -0.012(9)
Cl2 0.48(2) 0.246(12) 0.246(12) 0.010(9) 0.160(13) 0.166(13)
O1S 0.102(9) 0.141(11) 0.117(10) -0.024(9) 0.017(8) -0.019(8)
O2S 0.23(2) 0.185(16) 0.103(11) 0.051(11) 0.011(12) -0.095(15)
C5S 0.113(17) 0.23(3) 0.137(19) 0.099(19) 0.012(14) -0.075(18)
C106 0.33(5) 0.19(4) 0.17(3) 0.09(3) 0.00(3) 0.04(4)

loop_
_atom_type_symbol
_atom_type_description
_atom_type_scat_dispersion_real
_atom_type_scat_dispersion_imag
_atom_type_scat_source
C C 0.0033 0.0016 'International Tables Vol C Tables 4.2.6.8 and 6.1.1.4'
N N 0.0061 0.0033 'International Tables Vol C Tables 4.2.6.8 and 6.1.1.4'
O O 0.0106 0.0060 'International Tables Vol C Tables 4.2.6.8 and 6.1.1.4'
P P 0.1023 0.0942 'International Tables Vol C Tables 4.2.6.8 and 6.1.1.4'
Cl Cl 0.1484 0.1585 'International Tables Vol C Tables 4.2.6.8 and 6.1.1.4'
Co Co 0.3494 0.9721 'International Tables Vol C Tables 4.2.6.8 and 6.1.1.4'
H H 0.0000 0.0000 'International Tables Vol C Tables 4.2.6.8 and 6.1.1.4'

loop_
_geom_angle_atom_site_label_1
_geom_angle_atom_site_label_2
_geom_angle_atom_site_label_3
_geom_angle
O87 Co1 O41 97.8(3)
O87 Co1 O65 171.0(3)
O41 Co1 O65 82.2(3)
O87 Co1 O63 90.4(2)
O41 Co1 O63 171.5(3)
O65 Co1 O63 90.0(2)
O87 Co1 O71 89.3(2)
O41 Co1 O71 97.0(3)
O65 Co1 O71 99.6(2)
O63 Co1 O71 80.9(2)
O87 Co1 O1 75.9(2)
O41 Co1 O1 91.4(3)
O65 Co1 O1 95.1(3)
O63 Co1 O1 92.8(2)
O71 Co1 O1 163.9(2)
O6 Co2 O44 174.9(3)
O6 Co2 O23 96.7(3)
O44 Co2 O23 84.1(3)
O6 Co2 O4 89.5(2)
O44 Co2 O4 89.7(3)
O23 Co2 O4 173.8(3)
O6 Co2 O7 77.0(3)
O44 Co2 O7 98.0(3)
O23 Co2 O7 91.2(3)
O4 Co2 O7 89.7(3)
O6 Co2 O2 86.0(2)
O44 Co2 O2 98.8(3)
O23 Co2 O2 99.7(3)
O4 Co2 O2 81.1(2)
O7 Co2 O2 160.8(2)
O32 Co3 O61 169.2(3)
O32 Co3 O29 96.2(3)
O61 Co3 O29 83.0(3)
O32 Co3 O71 90.5(2)
O61 Co3 O71 90.4(3)
O29 Co3 O71 173.3(3)
O32 Co3 O31 77.0(2)
O61 Co3 O31 92.2(3)
O29 Co3 O31 90.5(3)
O71 Co3 O31 90.8(3)
O32 Co3 O63 87.7(2)
O61 Co3 O63 103.0(2)
O29 Co3 O63 100.0(3)
O71 Co3 O63 80.4(2)
O31 Co3 O63 162.4(2)
O30 Co4 O32 106.9(3)
O30 Co4 O28 90.0(3)
O32 Co4 O28 103.3(3)
O30 Co4 O18 165.1(3)
O32 Co4 O18 82.6(2)
O28 Co4 O18 99.1(3)
O30 Co4 O69 91.5(3)
O32 Co4 O69 85.3(2)
O28 Co4 O69 170.5(3)
O18 Co4 O69 77.6(2)
O30 Co4 O24 89.5(3)
O32 Co4 O24 158.8(3)
O28 Co4 O24 89.7(3)
O18 Co4 O24 78.8(2)
O69 Co4 O24 80.9(2)
O30 Co4 Co9 117.9(2)
O32 Co4 Co9 111.80(17)
O28 Co4 Co9 124.0(2)
O18 Co4 Co9 47.15(17)
O69 Co4 Co9 47.49(16)
O24 Co4 Co9 47.36(18)
O49 Co5 O10 171.0(3)
O49 Co5 O13 98.9(3)
O10 Co5 O13 84.5(3)
O49 Co5 O19 88.0(2)
O10 Co5 O19 89.3(3)
O13 Co5 O19 171.9(3)
O49 Co5 O14 76.4(3)
O10 Co5 O14 95.1(3)
O13 Co5 O14 94.1(3)
O19 Co5 O14 91.7(3)
O49 Co5 O5 86.3(3)
O10 Co5 O5 101.7(3)
O13 Co5 O5 96.3(3)
O19 Co5 O5 79.8(2)
O14 Co5 O5 161.0(2)
O6 Co6 O21 96.7(3)
O6 Co6 O5 91.8(2)
O21 Co6 O5 171.5(3)
O6 Co6 O11 170.6(3)
O21 Co6 O11 83.2(3)
O5 Co6 O11 88.6(3)
O6 Co6 O7 76.5(3)
O21 Co6 O7 90.4(3)
O5 Co6 O7 92.4(3)
O11 Co6 O7 94.1(3)
O6 Co6 O19 87.5(2)
O21 Co6 O19 98.5(3)
O5 Co6 O19 81.0(2)
O11 Co6 O19 101.8(3)
O7 Co6 O19 162.5(2)
O40 Co7 O87 105.3(3)
O40 Co7 O55 92.3(4)
O87 Co7 O55 105.0(3)
O40 Co7 O3 167.4(3)
O87 Co7 O3 83.7(2)
O55 Co7 O3 93.8(3)
O40 Co7 O37 89.1(3)
O87 Co7 O37 158.5(3)
O55 Co7 O37 90.0(3)
O3 Co7 O37 79.9(3)
O40 Co7 O50 95.4(3)
O87 Co7 O50 82.9(2)
O55 Co7 O50 167.3(3)
O3 Co7 O50 76.8(2)
O37 Co7 O50 80.0(3)
O40 Co7 Co11 120.3(3)
O87 Co7 Co11 110.87(18)
O55 Co7 Co11 120.6(3)
O3 Co7 Co11 47.24(18)
O37 Co7 Co11 47.69(19)
O50 Co7 Co11 46.69(16)
O87 Co8 O59 99.2(3)
O87 Co8 O57 167.7(3)
O59 Co8 O57 83.6(3)
O87 Co8 O2 90.0(2)
O59 Co8 O2 170.0(3)
O57 Co8 O2 88.1(3)
O87 Co8 O1 75.9(2)
O59 Co8 O1 92.3(3)
O57 Co8 O1 92.1(3)
O2 Co8 O1 93.5(2)
O87 Co8 O4 86.8(2)
O59 Co8 O4 95.4(3)
O57 Co8 O4 104.9(3)
O2 Co8 O4 81.3(2)
O1 Co8 O4 162.0(2)
O20 Co9 O6 103.3(3)
O20 Co9 O22 91.8(3)
O6 Co9 O22 106.3(3)
O20 Co9 O18 97.3(3)
O6 Co9 O18 83.5(2)
O22 Co9 O18 164.8(3)
O20 Co9 O24 89.4(3)
O6 Co9 O24 159.1(3)
O22 Co9 O24 89.5(3)
O18 Co9 O24 78.4(3)
O20 Co9 O69 169.2(3)
O6 Co9 O69 85.4(2)
O22 Co9 O69 91.9(3)
O18 Co9 O69 77.0(2)
O24 Co9 O69 80.5(2)
O20 Co9 Co4 122.5(2)
O6 Co9 Co4 112.15(18)
O22 Co9 Co4 118.0(2)
O18 Co9 Co4 46.80(17)
O24 Co9 Co4 47.18(18)
O69 Co9 Co4 47.12(16)
O32 Co10 O27 96.3(3)
O32 Co10 O33 173.0(3)
O27 Co10 O33 83.2(3)
O32 Co10 O51 90.6(2)
O27 Co10 O51 173.0(3)
O33 Co10 O51 89.8(3)
O32 Co10 O31 75.7(2)
O27 Co10 O31 89.9(3)
O33 Co10 O31 97.3(3)
O51 Co10 O31 91.6(2)
O32 Co10 O17 86.9(2)
O27 Co10 O17 99.1(3)
O33 Co10 O17 100.1(3)
O51 Co10 O17 81.5(2)
O31 Co10 O17 161.3(2)
O70 Co11 O49 104.2(3)
O70 Co11 O36 90.3(4)
O49 Co11 O36 104.7(3)
O70 Co11 O50 166.5(3)
O49 Co11 O50 86.0(2)
O36 Co11 O50 95.7(3)
O70 Co11 O3 94.8(3)
O49 Co11 O3 84.3(3)
O36 Co11 O3 168.2(3)
O50 Co11 O3 77.2(2)
O70 Co11 O37 86.7(3)
O49 Co11 O37 160.8(3)
O36 Co11 O37 90.7(3)
O50 Co11 O37 81.1(2)
O3 Co11 O37 79.0(3)
O70 Co11 Co7 118.5(3)
O49 Co11 Co7 113.43(19)
O36 Co11 Co7 122.3(2)
O50 Co11 Co7 48.27(17)
O3 Co11 Co7 46.16(17)
O37 Co11 Co7 47.59(19)
O49 Co12 O35 96.8(3)
O49 Co12 O34 170.2(3)
O35 Co12 O34 83.2(3)
O49 Co12 O17 91.1(3)
O35 Co12 O17 171.8(3)
O34 Co12 O17 89.3(3)
O49 Co12 O14 77.0(3)
O35 Co12 O14 89.7(3)
O34 Co12 O14 93.2(3)
O17 Co12 O14 94.0(3)
O49 Co12 O51 86.4(3)
O35 Co12 O51 97.8(3)
O34 Co12 O51 103.4(3)
O17 Co12 O51 80.8(2)
O14 Co12 O51 162.5(3)
O2 P13 O69 111.4(3)
O2 P13 O63 112.5(3)
O69 P13 O63 111.0(3)
O2 P13 C40 108.7(4)
O69 P13 C40 105.1(4)
O63 P13 C40 107.8(4)
O17 P14 O19 112.8(4)
O17 P14 O18 111.0(4)
O19 P14 O18 111.7(4)
O17 P14 C7 108.6(4)
O19 P14 C7 108.9(4)
O18 P14 C7 103.4(4)
O5 P15 O4 113.2(4)
O5 P15 O3 110.6(4)
O4 P15 O3 111.5(4)
O5 P15 C14 108.6(5)
O4 P15 C14 109.6(5)
O3 P15 C14 102.8(4)
O51 P16 O50 112.1(4)
O51 P16 O71 112.7(4)
O50 P16 O71 110.9(4)
O51 P16 C78 108.5(4)
O50 P16 C78 103.3(4)
O71 P16 C78 108.8(4)
P14 O18 Co4 137.5(4)
P14 O18 Co9 136.4(4)
Co4 O18 Co9 86.0(2)
P14 O17 Co12 131.2(4)
P14 O17 Co10 133.3(4)
Co12 O17 Co10 90.1(2)
P14 O19 Co5 134.5(4)
P14 O19 Co6 132.1(4)
Co5 O19 Co6 89.4(2)
P16 O50 Co11 135.6(4)
P16 O50 Co7 139.2(4)
Co11 O50 Co7 85.0(2)
C73 O31 Co3 130.3(7)
C73 O31 Co10 129.0(7)
Co3 O31 Co10 94.0(2)
P16 O71 Co3 133.0(4)
P16 O71 Co1 131.8(4)
Co3 O71 Co1 90.6(2)
P13 O69 Co4 137.2(4)
P13 O69 Co9 136.9(4)
Co4 O69 Co9 85.4(2)
P15 O3 Co7 136.5(4)
P15 O3 Co11 136.9(4)
Co7 O3 Co11 86.6(2)
P13 O2 Co8 133.2(4)
P13 O2 Co2 133.6(4)
Co8 O2 Co2 89.6(2)
P15 O4 Co2 133.7(4)
P15 O4 Co8 132.0(4)
Co2 O4 Co8 88.8(2)
C46 O1 Co8 129.1(7)
C46 O1 Co1 129.0(7)
Co8 O1 Co1 93.0(2)
Co1 O87 Co8 109.0(3)
Co1 O87 Co7 117.1(3)
Co8 O87 Co7 116.2(3)
Co3 O32 Co10 108.3(3)
Co3 O32 Co4 116.0(3)
Co10 O32 Co4 118.3(3)
C30 O29 Co3 138.6(7)
P15 O5 Co6 131.8(4)
P15 O5 Co5 133.6(4)
Co6 O5 Co5 90.5(2)
C35 O65 Co1 128.5(6)
P13 O63 Co1 132.7(4)
P13 O63 Co3 133.3(4)
Co1 O63 Co3 90.3(2)
P16 O51 Co10 132.8(4)
P16 O51 Co12 133.7(4)
Co10 O51 Co12 89.1(2)
C101 O37 Co7 137.5(9)
C101 O37 Co11 135.9(9)
Co7 O37 Co11 84.7(2)
C102 O33 Co10 127.5(7)
C35 O61 Co3 125.4(6)
C86 O27 Co10 139.0(7)
C67 O59 Co8 137.6(8)
C51 O57 Co8 122.6(7)
C94 O23 Co2 138.7(7)
C85 O24 Co4 137.5(9)
C85 O24 Co9 136.7(9)
Co4 O24 Co9 85.5(2)
C87 O11 Co6 125.9(7)
C66 O14 Co12 129.0(8)
C66 O14 Co5 132.4(8)
Co12 O14 Co5 93.6(3)
C51 O44 Co2 127.2(7)
C13 O7 Co2 135.1(8)
C13 O7 Co6 128.6(7)
Co2 O7 Co6 93.6(3)
C86 O28 Co4 129.3(7)
Co12 O49 Co5 107.8(3)
Co12 O49 Co11 117.4(3)
Co5 O49 Co11 116.9(3)
Co6 O6 Co2 107.9(3)
Co6 O6 Co9 117.9(3)
Co2 O6 Co9 116.4(3)
C87 O10 Co5 125.3(7)
C30 O30 Co4 126.2(7)
C21 O13 Co5 137.4(7)
C84 C79 C104 118.0(11)
C84 C79 C78 122.3(10)
C104 C79 C78 119.7(10)
C56 O41 Co1 139.5(7)
C61 O35 Co12 139.8(8)
C8 O21 Co6 139.2(7)
C94 O22 Co9 127.2(7)
C61 O36 Co11 128.4(7)
C8 O20 Co9 129.4(7)
C21 O70 Co11 132.1(7)
O31 C73 N6 118.0(10)
O31 C73 C74 124.8(10)
N6 C73 C74 117.2(10)
O44 C51 O57 125.4(10)
O44 C51 C52 118.2(10)
O57 C51 C52 116.4(11)
C102 O34 Co12 125.1(7)
O41 C56 O40 125.8(10)
O41 C56 C57 118.5(11)
O40 C56 C57 115.7(11)
O14 C66 O15 119.9(12)
O14 C66 O16 121.2(12)
O15 C66 O16 118.8(12)
O27 C86 O28 126.0(9)
O27 C86 C26 116.5(10)
O28 C86 C26 117.6(9)
O11 C87 O10 124.4(10)
O11 C87 C88 118.2(11)
O10 C87 C88 117.4(11)
C17 C18 C19 121.9(11)
C17 C18 N4 119.2(13)
C19 C18 N4 118.8(13)
C6 C5 C4 121.6(14)
C56 O40 Co7 128.9(7)
C91 C88 C90 57.7(17)
C91 C88 C105 144.5(19)
C90 C88 C105 113.3(18)
C91 C88 C87 109.2(16)
C90 C88 C87 109.7(14)
C105 C88 C87 106.1(14)
C91 C88 C93 115(2)
C90 C88 C93 140.2(18)
C105 C88 C93 47.2(14)
C87 C88 C93 109.3(15)
C91 C88 C89 108.6(19)
C90 C88 C89 53.1(16)
C105 C88 C89 63.2(16)
C87 C88 C89 107.9(14)
C93 C88 C89 107.0(18)
C91 C88 C92 52.0(16)
C90 C88 C92 106.8(17)
C105 C88 C92 111.3(17)
C87 C88 C92 109.7(14)
C93 C88 C92 66.1(17)
C89 C88 C92 141.9(17)
O13 C21 O70 124.6(10)
O13 C21 C22 119.9(11)
O70 C21 C22 115.5(11)
C103 C41 C42 118.3(11)
C103 C41 C40 120.8(10)
C42 C41 C40 120.8(10)
O35 C61 O36 124.3(10)
O35 C61 C62 116.5(11)
O36 C61 C62 119.1(11)
C44 C45 C103 118.7(14)
C4 C3 C2 121.0(14)
C77 N6 C73 120.7(10)
O61 C35 O65 124.0(8)
O61 C35 C36 117.4(9)
O65 C35 C36 118.6(9)
C81 C104 C79 121.6(12)
O7 C13 O8 119.3(11)
O7 C13 O9 120.3(11)
O8 C13 O9 120.4(10)
O29 C30 O30 125.5(10)
O29 C30 C31 117.9(11)
O30 C30 C31 116.5(11)
C83 C84 C79 122.1(12)
O34 C102 O33 123.3(10)
O34 C102 C109 118.6(10)
O33 C102 C109 118.1(11)
C79 C78 P16 115.4(7)
C74 C75 C76 122.8(12)
C17 C16 C15 121.0(11)
O54 N4 O58 123.9(14)
O54 N4 C18 118.1(14)
O58 N4 C18 117.9(14)
C3 C4 C5 118.6(12)
C3 C4 C7 121.7(11)
C5 C4 C7 119.7(11)
O20 C8 O21 125.6(9)
O20 C8 C9 118.4(10)
O21 C8 C9 116.0(10)
C41 C103 C45 120.6(12)
C84 C83 C82 118.8(12)
C77 C76 C75 116.9(12)
C29 C26 C27 108.4(13)
C29 C26 C28 110.7(14)
C27 C26 C28 110.1(13)
C29 C26 C86 111.9(10)
C27 C26 C86 109.1(9)
C28 C26 C86 106.7(9)
C18 C17 C16 119.4(12)
C11 C9 C12 115.5(14)
C11 C9 C8 112.4(13)
C12 C9 C8 111.8(10)
C11 C9 C10 105.0(15)
C12 C9 C10 107.8(13)
C8 C9 C10 103.2(12)
C100 C95 C98 92(2)
C100 C95 C96 104.6(18)
C98 C95 C96 123.2(18)
C100 C95 C94 106.0(13)
C98 C95 C94 112.9(15)
C96 C95 C94 113.5(15)
C20 C15 C16 117.5(11)
C20 C15 C14 120.9(11)
C16 C15 C14 121.6(10)
N1 C44 C43 118.4(16)
N1 C44 C45 119.0(16)
C43 C44 C45 122.5(14)
C20 C19 C18 117.8(12)
C67 O55 Co7 130.6(8)
C19 C20 C15 122.1(12)
C41 C42 C43 121.1(12)
O24 C85 O25 119.8(13)
O24 C85 O26 121.1(14)
O25 C85 O26 118.8(13)
C4 C7 P14 115.4(7)
C75 C74 C73 119.2(12)
C81 C82 C83 120.5(12)
C81 C82 N5 100.2(12)
C83 C82 N5 139.2(13)
O23 C94 O22 124.7(10)
O23 C94 C95 118.4(11)
O22 C94 C95 116.9(11)
C105 C93 C88 63(2)
C105 C93 C92 119(3)
C88 C93 C92 58.3(16)
O1 C46 C47 122.5(12)
O1 C46 N15 115.5(12)
C47 C46 N15 122.0(12)
C208 C109 C227 141(2)
C208 C109 C102 109(2)
C227 C109 C102 109.3(11)
C208 C109 C202 56(2)
C227 C109 C202 109(2)
C102 C109 C202 111.5(19)
C208 C109 C256 45(2)
C227 C109 C256 118.8(16)
C102 C109 C256 109.0(12)
C202 C109 C256 99(2)
C208 C109 C200 98(3)
C227 C109 C200 69(2)
C102 C109 C200 108.8(19)
C202 C109 C200 138(2)
C256 C109 C200 54.4(18)
C208 C109 C255 76(2)
C227 C109 C255 92(2)
C102 C109 C255 109.6(18)
C202 C109 C255 20(2)
C256 C109 C255 117.0(19)
C200 C109 C255 141(2)
O85 N3 O62 133(3)
O85 N3 C1 119(2)
O62 N3 C1 108(2)
C6 C1 C2 123.9(14)
C6 C1 N3 112.6(19)
C2 C1 N3 123.5(18)
C65 C62 C61 110.6(11)
C65 C62 C64 110.6(12)
C61 C62 C64 106.1(11)
C65 C62 C63 110.3(14)
C61 C62 C63 111.8(12)
C64 C62 C63 107.3(14)
C41 C40 P13 114.9(7)
C23 C22 C24 110.6(11)
C23 C22 C21 106.4(11)
C24 C22 C21 111.4(11)
C23 C22 C25 110.5(13)
C24 C22 C25 109.3(12)
C21 C22 C25 108.5(10)
C38 C36 C39 111.0(10)
C38 C36 C35 108.3(9)
C39 C36 C35 107.6(9)
C38 C36 C37 110.1(10)
C39 C36 C37 109.0(10)
C35 C36 C37 110.8(9)
O37 C101 O38 120.1(15)
O37 C101 O39 120.2(14)
O38 C101 O39 119.4(14)
C58 C57 C60 112.0(12)
C58 C57 C59 109.3(12)
C60 C57 C59 109.6(11)
C58 C57 C56 109.2(10)
C60 C57 C56 110.1(10)
C59 C57 C56 106.4(10)
C34 C31 C33 114.2(15)
C34 C31 C32 106.9(12)
C33 C31 C32 107.2(14)
C34 C31 C30 111.3(11)
C33 C31 C30 107.4(12)
C32 C31 C30 109.7(11)
C106 N15 C46 124(3)
O64 N5 C82 77.6(14)
C46 C47 C48 108(2)
C76 C77 N6 123.3(13)
C76 C77 Cl1 122.7(10)
N6 C77 Cl1 113.9(10)
C1 C6 C5 117.8(16)
C15 C14 P15 117.7(7)
C55 C52 C54 111.6(15)
C55 C52 C53 106.0(14)
C54 C52 C53 112.8(15)
C55 C52 C51 106.5(13)
C54 C52 C51 109.1(10)
C53 C52 C51 110.6(13)
C104 C81 C82 119.0(12)
O55 C67 O59 124.2(11)
O55 C67 C68 117.4(12)
O59 C67 C68 118.3(12)
C70 C68 C71 124(2)
C70 C68 C69 106.2(17)
C71 C68 C69 101(2)
C70 C68 C67 102.1(18)
C71 C68 C67 112.0(13)
C69 C68 C67 111.4(16)
C44 C43 C42 118.7(14)
C109 C227 C200 60.3(17)
C1 C2 C3 117.0(14)
C208 C256 C200 126(4)
C208 C256 C109 63(3)
C200 C256 C109 67(2)
C202 C255 C109 62(7)
C202 C255 C208 17(7)
C109 C255 C208 46.1(18)
C90 C89 C88 57.0(17)
C90 C89 C105 109(3)
C88 C89 C105 54.6(15)
C92 C91 C90 128(3)
C92 C91 C88 71(2)
C90 C91 C88 61.5(19)
C91 C92 C88 57.1(19)
C91 C92 C93 110(3)
C88 C92 C93 55.6(15)
C91 C90 C89 128(3)
C91 C90 C88 60.8(19)
C89 C90 C88 69.9(19)
C255 C202 C208 156(10)
C255 C202 C109 98(8)
C208 C202 C109 59(3)
C256 C208 C202 132(5)
C256 C208 C109 72(3)
C202 C208 C109 65(3)
C256 C208 C255 125(4)
C202 C208 C255 7(3)
C109 C208 C255 58(2)
C256 C200 C109 59(2)
C256 C200 C227 106(3)
C109 C200 C227 50.8(16)
C106 C49 C48 105(4)
C47 C48 C49 129(4)
O2S C5S C4S 164(4)
C93 C105 C88 70(2)
C93 C105 C89 127(3)
C88 C105 C89 62.2(17)
N15 C106 C49 130(4)
N15 C106 Cl2 125(3)
C49 C106 Cl2 105(3)
O66 N1 C44 124.3(16)
O66 N1 O84 125.9(15)
C44 N1 O84 109.6(12)

loop_
_geom_bond_atom_site_label_1
_geom_bond_atom_site_label_2
_geom_bond_distance
Co1 O87 1.996(6)
Co1 O41 2.028(7)
Co1 O65 2.050(6)
Co1 O63 2.105(6)
Co1 O71 2.198(6)
Co1 O1 2.244(7)
Co2 O6 2.002(6)
Co2 O44 2.035(7)
Co2 O23 2.061(7)
Co2 O4 2.113(6)
Co2 O7 2.203(7)
Co2 O2 2.279(6)
Co3 O32 1.990(6)
Co3 O61 2.048(6)
Co3 O29 2.061(7)
Co3 O71 2.110(6)
Co3 O31 2.190(7)
Co3 O63 2.214(6)
Co4 O30 2.027(8)
Co4 O32 2.033(6)
Co4 O28 2.034(7)
Co4 O18 2.120(6)
Co4 O69 2.133(6)
Co4 O24 2.135(7)
Co4 Co9 2.9015(18)
Co5 O49 2.005(7)
Co5 O10 2.028(7)
Co5 O13 2.042(7)
Co5 O19 2.112(6)
Co5 O14 2.229(8)
Co5 O5 2.266(7)
Co6 O6 1.997(6)
Co6 O21 2.005(7)
Co6 O5 2.062(6)
Co6 O11 2.063(7)
Co6 O7 2.230(7)
Co6 O19 2.261(7)
Co7 O40 2.013(8)
Co7 O87 2.033(6)
Co7 O55 2.041(8)
Co7 O3 2.091(6)
Co7 O37 2.146(7)
Co7 O50 2.168(6)
Co7 Co11 2.8940(19)
Co8 O87 2.001(6)
Co8 O59 2.020(7)
Co8 O57 2.046(7)
Co8 O2 2.092(6)
Co8 O1 2.241(7)
Co8 O4 2.289(6)
Co9 O20 2.016(7)
Co9 O6 2.035(6)
Co9 O22 2.037(8)
Co9 O18 2.132(6)
Co9 O24 2.141(7)
Co9 O69 2.146(6)
Co10 O32 2.003(6)
Co10 O27 2.032(7)
Co10 O33 2.041(7)
Co10 O51 2.100(6)
Co10 O31 2.235(7)
Co10 O17 2.246(6)
Co11 O70 1.997(8)
Co11 O49 2.027(7)
Co11 O36 2.046(8)
Co11 O50 2.114(6)
Co11 O3 2.129(6)
Co11 O37 2.149(7)
Co12 O49 2.000(7)
Co12 O35 2.029(7)
Co12 O34 2.053(7)
Co12 O17 2.097(6)
Co12 O14 2.209(7)
Co12 O51 2.279(6)
P13 O2 1.520(6)
P13 O69 1.520(7)
P13 O63 1.533(6)
P13 C40 1.805(10)
P14 O17 1.521(7)
P14 O19 1.528(7)
P14 O18 1.533(7)
P14 C7 1.808(10)
P15 O5 1.518(7)
P15 O4 1.521(7)
P15 O3 1.529(7)
P15 C14 1.805(10)
P16 O51 1.516(7)
P16 O50 1.525(7)
P16 O71 1.532(6)
P16 C78 1.808(10)
Cl1 C77 1.725(15)
O31 C73 1.251(12)
O1 C46 1.240(12)
O29 C30 1.231(13)
O65 C35 1.255(11)
O37 C101 1.195(14)
O33 C102 1.272(13)
O61 C35 1.253(12)
O27 C86 1.239(12)
O59 C67 1.255(14)
O57 C51 1.269(13)
O23 C94 1.249(13)
O24 C85 1.250(14)
O11 C87 1.238(13)
O14 C66 1.250(13)
O44 C51 1.238(13)
O7 C13 1.242(12)
O28 C86 1.252(12)
O10 C87 1.259(13)
O30 C30 1.255(13)
O13 C21 1.238(14)
C79 C84 1.385(16)
C79 C104 1.386(15)
C79 C78 1.476(15)
O41 C56 1.247(14)
O35 C61 1.256(14)
O21 C8 1.247(13)
O22 C94 1.259(13)
O36 C61 1.260(14)
O20 C8 1.241(13)
O70 C21 1.259(14)
C73 N6 1.390(14)
C73 C74 1.425(15)
C51 C52 1.565(15)
O34 C102 1.264(14)
C56 O40 1.257(14)
C56 C57 1.530(15)
C66 O15 1.336(16)
C66 O16 1.480(17)
C86 C26 1.541(14)
C87 C88 1.520(15)
C18 C17 1.347(18)
C18 C19 1.372(17)
C18 N4 1.467(17)
C5 C6 1.379(19)
C5 C4 1.386(17)
O8 C13 1.346(15)
C38 C36 1.513(16)
C88 C91 1.45(4)
C88 C90 1.46(3)
C88 C105 1.51(3)
C88 C93 1.59(3)
C88 C89 1.64(3)
C88 C92 1.64(3)
C21 C22 1.540(15)
C41 C103 1.377(15)
C41 C42 1.381(16)
C41 C40 1.509(15)
C61 C62 1.503(16)
C45 C44 1.37(2)
C45 C103 1.389(18)
C3 C4 1.348(16)
C3 C2 1.398(19)
N6 C77 1.356(15)
C35 C36 1.531(14)
C104 C81 1.383(17)
C13 O9 1.509(17)
C30 C31 1.528(15)
C84 C83 1.370(17)
C102 C109 1.511(16)
C75 C74 1.345(17)
C75 C76 1.402(19)
C16 C17 1.363(17)
C16 C15 1.391(16)
N4 O54 1.205(16)
N4 O58 1.213(16)
C4 C7 1.490(15)
C8 C9 1.533(14)
C83 C82 1.399(18)
C65 C62 1.474(19)
C76 C77 1.336(19)
C26 C29 1.49(2)
C26 C27 1.511(18)
C26 C28 1.530(18)
C9 C11 1.44(3)
C9 C12 1.483(17)
C9 C10 1.55(2)
C95 C100 1.44(3)
C95 C98 1.47(3)
C95 C96 1.48(3)
C95 C94 1.515(16)
C15 C20 1.368(15)
C15 C14 1.498(15)
C44 N1 1.359(18)
C44 C43 1.34(2)
C19 C20 1.372(16)
O55 C67 1.248(14)
C42 C43 1.391(19)
O66 N1 1.20(2)
C85 O25 1.38(2)
C85 O26 1.42(2)
C39 C36 1.519(17)
C82 C81 1.383(18)
C82 N5 1.88(3)
C93 C105 1.24(4)
C93 C92 1.76(4)
C46 C47 1.366(17)
C46 N15 1.41(2)
C109 C208 1.45(5)
C109 C227 1.48(2)
C109 C202 1.53(5)
C109 C256 1.55(2)
C109 C200 1.66(5)
C109 C255 1.71(5)
N3 O85 1.16(3)
N3 O62 1.21(3)
N3 C1 1.57(2)
O64 N5 1.57(3)
C1 C6 1.32(2)
C1 C2 1.38(2)
C62 C64 1.54(2)
C62 C63 1.54(2)
C54 C52 1.483(19)
C23 C22 1.496(18)
C37 C36 1.542(16)
C22 C24 1.500(18)
C22 C25 1.54(2)
C101 O38 1.33(2)
C101 O39 1.49(2)
C57 C58 1.506(18)
C57 C60 1.508(18)
C57 C59 1.526(19)
C31 C34 1.46(2)
C31 C33 1.48(2)
C31 C32 1.52(2)
N15 C106 1.05(5)
C47 C48 1.431(19)
C52 C55 1.48(2)
C52 C53 1.49(2)
C71 C68 1.46(3)
C67 C68 1.564(19)
C70 C68 1.44(3)
C68 C69 1.52(3)
C227 C200 1.78(5)
C256 C208 1.16(5)
C256 C200 1.47(5)
C255 C202 0.58(6)
C255 C208 1.95(7)
C89 C90 1.40(4)
C89 C105 1.65(4)
C91 C92 1.37(4)
C91 C90 1.41(4)
C202 C208 1.41(6)
C49 C106 1.46(5)
C49 C48 1.441(19)
Cl2 C106 1.95(4)
O2S C5S 1.04(2)
C5S C4S 1.41(4)
N1 O84 1.617(15)
